data_4516097
loop_
_publ_author_name
'Yaragorla, Srinivasarao'
'Bag, Debojyoti'
'Dada, Ravikrishna'
'Jose, K. V. Jovan'

_publ_section_title
;
 Iodo-Cycloisomerization of Aryl(indol-3-yl)methane-Tethered Propargyl
 Alcohols to 3-Iodocarbazoles via Selective 1,2-Alkyl Migration.
;
_journal_issue 11
_journal_name_full 'ACS omega'
_journal_page_first 15024
_journal_page_last 15034
_journal_paper_doi 10.1021/acsomega.8b02393
_journal_volume 3
_journal_year 2018
_chemical_formula_sum 'C48 H37 I N2 O2'
_chemical_formula_weight 800.70
_space_group_IT_number 14
_space_group_name_Hall '-P 2ybc'
_space_group_name_H-M_alt 'P 1 21/c 1'
_symmetry_cell_setting monoclinic
_symmetry_space_group_name_H-M 'P 1 21/c 1'
_atom_sites_solution_hydrogens geom
_atom_sites_solution_primary direct
_atom_sites_solution_secondary difmap
_audit_creation_method SHELXL-97
_cell_angle_alpha 90.00
_cell_angle_beta 113.662(6)
_cell_angle_gamma 90.00
_cell_formula_units_Z 4
_cell_length_a 11.5071(18)
_cell_length_b 38.741(5)
_cell_length_c 9.4077(14)
_cell_measurement_reflns_used 9946
_cell_measurement_temperature 299(2)
_cell_measurement_theta_max 25.19
_cell_measurement_theta_min 2.42
_cell_volume 3841.3(10)
_computing_cell_refinement 'Bruker SAINT'
_computing_data_collection 'Bruker APEX2'
_computing_data_reduction 'Bruker SAINT'
_computing_molecular_graphics 'Bruker SHELXTL'
_computing_publication_material 'Bruker SHELXTL'
_computing_structure_refinement 'SHELXL-2014 (Sheldrick 2014)'
_computing_structure_solution 'SHELXS-97 (Sheldrick 2008)'
_diffrn_ambient_temperature 299(2)
_diffrn_measured_fraction_theta_full 0.997
_diffrn_measured_fraction_theta_max 0.997
_diffrn_measurement_device_type 'Bruker APEX-II CCD'
_diffrn_measurement_method '\f and \w scans'
_diffrn_radiation_monochromator graphite
_diffrn_radiation_source 'fine-focus sealed tube'
_diffrn_radiation_type MoK\a
_diffrn_radiation_wavelength 0.71073
_diffrn_reflns_av_R_equivalents 0.0436
_diffrn_reflns_av_sigmaI/netI 0.0285
_diffrn_reflns_limit_h_max 13
_diffrn_reflns_limit_h_min -13
_diffrn_reflns_limit_k_max 46
_diffrn_reflns_limit_k_min -46
_diffrn_reflns_limit_l_max 11
_diffrn_reflns_limit_l_min -11
_diffrn_reflns_number 37647
_diffrn_reflns_theta_full 25.00
_diffrn_reflns_theta_max 25.00
_diffrn_reflns_theta_min 2.44
_exptl_absorpt_coefficient_mu 0.876
_exptl_absorpt_correction_T_max 0.7452
_exptl_absorpt_correction_T_min 0.5388
_exptl_absorpt_correction_type multi-scan
_exptl_absorpt_process_details Brukar-SADABS
_exptl_crystal_colour White
_exptl_crystal_density_diffrn 1.385
_exptl_crystal_density_method 'not measured'
_exptl_crystal_description Plate
_exptl_crystal_F_000 1632
_exptl_crystal_size_max 0.6
_exptl_crystal_size_mid 0.4
_exptl_crystal_size_min 0.14
_refine_diff_density_max 0.764
_refine_diff_density_min -1.136
_refine_diff_density_rms 0.057
_refine_ls_extinction_method none
_refine_ls_goodness_of_fit_ref 0.992
_refine_ls_hydrogen_treatment mixed
_refine_ls_matrix_type full
_refine_ls_number_parameters 478
_refine_ls_number_reflns 6744
_refine_ls_number_restraints 0
_refine_ls_restrained_S_all 0.992
_refine_ls_R_factor_all 0.0556
_refine_ls_R_factor_gt 0.0409
_refine_ls_shift/su_max 0.001
_refine_ls_shift/su_mean 0.000
_refine_ls_structure_factor_coef Fsqd
_refine_ls_weighting_details 'calc w=1/[\s^2^(Fo^2^)+(0.0396P)^2^+5.7088P] where P=(Fo^2^+2Fc^2^)/3'
_refine_ls_weighting_scheme calc
_refine_ls_wR_factor_gt 0.0914
_refine_ls_wR_factor_ref 0.0976
_reflns_number_gt 5464
_reflns_number_total 6744
_reflns_threshold_expression >2\s(I)
_cod_data_source_file ao8b02393_si_002.cif
_cod_data_source_block ysr15_a
_cod_depositor_comments
;
The following automatic conversions were performed:

data item '_exptl_absorpt_correction_type' value 'Multi-Scan' was
changed to 'multi-scan' in accordance with the
/home/data/users/saulius/crontab/automatic-downloads/current/ACS/lib/dictionaries/cif_core.dic
dictionary named 'cif_core.dic' version 2.4.2 last updated on
2011-04-26.

data item '_symmetry_cell_setting' value 'Monoclinic' was changed to
'monoclinic' in accordance with the
/home/data/users/saulius/crontab/automatic-downloads/current/ACS/lib/dictionaries/cif_core.dic
dictionary named 'cif_core.dic' version 2.4.2 last updated on
2011-04-26.

Automatic conversion script
Id: cif_fix_values 6909 2019-04-08 15:41:33Z antanas 
;
_cod_original_sg_symbol_H-M P2(1)/c
_cod_database_code 4516097

loop_
_symmetry_equiv_pos_as_xyz
'x, y, z'
'-x, y+1/2, -z+1/2'
'-x, -y, -z'
'x, -y-1/2, z-1/2'

loop_
_atom_site_label
_atom_site_type_symbol
_atom_site_fract_x
_atom_site_fract_y
_atom_site_fract_z
_atom_site_U_iso_or_equiv
_atom_site_adp_type
_atom_site_occupancy
_atom_site_symmetry_multiplicity
_atom_site_calc_flag
_atom_site_refinement_flags
I1 I 0.85364(2) 0.393420(6) 1.02190(3) 0.05602(11) Uani 1 1 d .
N2 N 0.1912(2) 0.42618(7) 0.4792(3) 0.0363(6) Uani 1 1 d .
N1 N 0.3630(2) 0.31287(7) 0.6169(3) 0.0400(7) Uani 1 1 d .
O1 O 0.5501(3) 0.18820(6) 0.8928(4) 0.0684(8) Uani 1 1 d .
C21 C 0.7797(3) 0.31134(7) 1.0147(3) 0.0295(7) Uani 1 1 d .
C11 C 0.4706(3) 0.37103(7) 0.6784(3) 0.0268(6) Uani 1 1 d .
C8 C 0.6766(3) 0.33239(7) 0.8990(3) 0.0282(6) Uani 1 1 d .
C9 C 0.6856(3) 0.36772(7) 0.8778(3) 0.0297(6) Uani 1 1 d .
C10 C 0.5855(3) 0.38699(7) 0.7697(3) 0.0304(7) Uani 1 1 d .
C12 C 0.4620(3) 0.33537(7) 0.6957(3) 0.0285(6) Uani 1 1 d .
C35 C 0.2261(3) 0.42041(7) 0.3566(3) 0.0307(7) Uani 1 1 d .
C40 C 0.3349(3) 0.39934(7) 0.4111(3) 0.0300(7) Uani 1 1 d .
O2 O 0.3821(3) 0.39331(8) 0.0475(3) 0.0771(10) Uani 1 1 d .
C33 C 0.3635(3) 0.39202(8) 0.5705(3) 0.0298(6) Uani 1 1 d .
C7 C 0.5629(3) 0.31620(7) 0.8054(3) 0.0286(6) Uani 1 1 d .
C4 C 0.5771(3) 0.24981(8) 0.8671(4) 0.0398(8) Uani 1 1 d .
H4 H 0.6595 0.2496 0.9430 0.048 Uiso 1 1 calc R
C5 C 0.5215(3) 0.28046(8) 0.7924(4) 0.0339(7) Uani 1 1 d .
C36 C 0.1720(3) 0.43156(8) 0.2034(4) 0.0384(8) Uani 1 1 d .
H36 H 0.0997 0.4453 0.1675 0.046 Uiso 1 1 calc R
C34 C 0.2740(3) 0.40871(8) 0.6058(4) 0.0356(7) Uani 1 1 d .
H34 H 0.2698 0.4083 0.7025 0.043 Uiso 1 1 calc R
C27 C 0.5972(3) 0.42508(8) 0.7499(4) 0.0412(8) Uani 1 1 d .
C22 C 0.8849(3) 0.30161(9) 0.9883(4) 0.0439(8) Uani 1 1 d .
H22 H 0.8959 0.3098 0.9015 0.053 Uiso 1 1 calc R
C15 C 0.1454(3) 0.33337(9) 0.5687(4) 0.0435(8) Uani 1 1 d .
C6 C 0.3976(3) 0.27991(8) 0.6758(4) 0.0422(8) Uani 1 1 d .
C39 C 0.3909(3) 0.38950(8) 0.3099(4) 0.0398(8) Uani 1 1 d .
H39 H 0.4629 0.3756 0.3438 0.048 Uiso 1 1 calc R
C26 C 0.7672(4) 0.29932(9) 1.1462(4) 0.0461(9) Uani 1 1 d .
H26 H 0.6980 0.3062 1.1666 0.055 Uiso 1 1 calc R
C37 C 0.2287(4) 0.42158(9) 0.1074(4) 0.0476(9) Uani 1 1 d .
H37 H 0.1943 0.4289 0.0046 0.057 Uiso 1 1 calc R
C14 C 0.2368(3) 0.32118(9) 0.5014(4) 0.0416(8) Uani 1 1 d .
H14A H 0.2018 0.3008 0.4387 0.050 Uiso 1 1 calc R
H14B H 0.2446 0.3390 0.4333 0.050 Uiso 1 1 calc R
C23 C 0.9745(4) 0.27951(11) 1.0926(5) 0.0604(11) Uani 1 1 d .
H23 H 1.0454 0.2730 1.0751 0.072 Uiso 1 1 calc R
C41 C 0.0764(3) 0.44425(10) 0.4685(4) 0.0480(9) Uani 1 1 d .
H41A H 0.0087 0.4276 0.4483 0.058 Uiso 1 1 calc R
H41B H 0.0504 0.4602 0.3816 0.058 Uiso 1 1 calc R
C42 C 0.0952(3) 0.46395(9) 0.6138(4) 0.0417(8) Uani 1 1 d .
C43 C 0.1938(4) 0.48666(10) 0.6775(5) 0.0561(10) Uani 1 1 d .
H43 H 0.2521 0.4895 0.6328 0.067 Uiso 1 1 calc R
C16 C 0.0305(3) 0.34710(10) 0.4675(5) 0.0585(11) Uani 1 1 d .
H16 H 0.0111 0.3477 0.3616 0.070 Uiso 1 1 calc R
C25 C 0.8560(4) 0.27730(10) 1.2474(5) 0.0571(10) Uani 1 1 d .
H25 H 0.8457 0.2692 1.3347 0.068 Uiso 1 1 calc R
C38 C 0.3362(4) 0.40093(9) 0.1587(4) 0.0495(9) Uani 1 1 d .
C1 C 0.3288(4) 0.24944(10) 0.6355(5) 0.0641(12) Uani 1 1 d .
H1 H 0.2469 0.2492 0.5584 0.077 Uiso 1 1 calc R
C13 C 0.6706(4) 0.18691(10) 1.0147(5) 0.0566(10) Uani 1 1 d .
H13A H 0.6895 0.1636 1.0510 0.085 Uiso 1 1 calc R
H13B H 0.6719 0.2014 1.0980 0.085 Uiso 1 1 calc R
H13C H 0.7330 0.1949 0.9784 0.085 Uiso 1 1 calc R
C47 C 0.0097(4) 0.46044(10) 0.6819(5) 0.0582(11) Uani 1 1 d .
H47 H -0.0581 0.4452 0.6400 0.070 Uiso 1 1 calc R
C44 C 0.2070(5) 0.50552(12) 0.8091(5) 0.0724(13) Uani 1 1 d .
H44 H 0.2744 0.5208 0.8523 0.087 Uiso 1 1 calc R
C3 C 0.5067(4) 0.21988(9) 0.8256(5) 0.0519(9) Uani 1 1 d .
C32 C 0.5495(4) 0.44859(9) 0.8225(5) 0.0621(11) Uani 1 1 d .
H32 H 0.5123 0.4409 0.8881 0.074 Uiso 1 1 calc R
C24 C 0.9589(4) 0.26725(10) 1.2205(5) 0.0598(11) Uani 1 1 d .
H24 H 1.0181 0.2522 1.2885 0.072 Uiso 1 1 calc R
C20 C 0.1725(4) 0.33248(12) 0.7241(5) 0.0680(12) Uani 1 1 d .
H20 H 0.2486 0.3230 0.7930 0.082 Uiso 1 1 calc R
C45 C 0.1221(6) 0.50173(13) 0.8745(5) 0.0758(15) Uani 1 1 d .
H45 H 0.1311 0.5145 0.9621 0.091 Uiso 1 1 calc R
C46 C 0.0248(5) 0.47954(14) 0.8127(6) 0.0736(14) Uani 1 1 d .
H46 H -0.0330 0.4770 0.8582 0.088 Uiso 1 1 calc R
C28 C 0.6516(4) 0.43685(12) 0.6534(6) 0.0724(13) Uani 1 1 d .
H28 H 0.6833 0.4212 0.6027 0.087 Uiso 1 1 calc R
C2 C 0.3841(4) 0.21976(10) 0.7115(6) 0.0670(12) Uani 1 1 d .
H2 H 0.3388 0.1992 0.6863 0.080 Uiso 1 1 calc R
C48 C 0.4916(5) 0.37310(16) 0.0934(6) 0.0938(19) Uani 1 1 d .
H48A H 0.5140 0.3696 0.0065 0.141 Uiso 1 1 calc R
H48B H 0.4763 0.3512 0.1302 0.141 Uiso 1 1 calc R
H48C H 0.5599 0.3846 0.1749 0.141 Uiso 1 1 calc R
C17 C -0.0550(4) 0.35986(13) 0.5232(8) 0.0820(15) Uani 1 1 d .
H17 H -0.1323 0.3688 0.4549 0.098 Uiso 1 1 calc R
C30 C 0.6105(6) 0.49514(15) 0.7034(8) 0.104(2) Uani 1 1 d .
H30 H 0.6144 0.5187 0.6871 0.125 Uiso 1 1 calc R
C31 C 0.5567(5) 0.48386(11) 0.7978(7) 0.0939(19) Uani 1 1 d .
H31 H 0.5242 0.4996 0.8469 0.113 Uiso 1 1 calc R
C29 C 0.6596(6) 0.47241(17) 0.6313(8) 0.104(2) Uani 1 1 d .
H29 H 0.6981 0.4805 0.5676 0.124 Uiso 1 1 calc R
C18 C -0.0264(5) 0.35932(15) 0.6760(9) 0.0916(17) Uani 1 1 d .
H18 H -0.0839 0.3683 0.7128 0.110 Uiso 1 1 calc R
C19 C 0.0855(6) 0.34581(15) 0.7791(7) 0.0902(17) Uani 1 1 d .
H19 H 0.1035 0.3455 0.8847 0.108 Uiso 1 1 calc R

loop_
_atom_site_aniso_label
_atom_site_aniso_U_11
_atom_site_aniso_U_22
_atom_site_aniso_U_33
_atom_site_aniso_U_23
_atom_site_aniso_U_13
_atom_site_aniso_U_12
I1 0.04653(16) 0.03894(14) 0.05534(17) 0.00144(11) -0.00804(11) -0.01027(10)
N2 0.0293(14) 0.0436(15) 0.0342(15) 0.0030(12) 0.0109(12) 0.0109(11)
N1 0.0246(14) 0.0370(15) 0.0462(17) 0.0028(12) 0.0016(12) -0.0024(11)
O1 0.0656(19) 0.0328(14) 0.088(2) 0.0106(13) 0.0110(16) -0.0053(12)
C21 0.0279(16) 0.0271(15) 0.0272(16) -0.0010(12) 0.0044(13) 0.0000(12)
C11 0.0267(15) 0.0351(16) 0.0200(14) 0.0024(12) 0.0108(12) 0.0046(12)
C8 0.0279(15) 0.0326(15) 0.0245(15) 0.0009(12) 0.0110(13) 0.0015(12)
C9 0.0255(15) 0.0329(16) 0.0275(16) -0.0014(12) 0.0073(13) -0.0042(12)
C10 0.0324(16) 0.0327(16) 0.0266(15) 0.0018(12) 0.0123(13) 0.0009(12)
C12 0.0228(15) 0.0340(16) 0.0288(16) -0.0001(12) 0.0103(13) 0.0006(12)
C35 0.0296(16) 0.0304(15) 0.0303(17) 0.0006(12) 0.0100(14) 0.0015(12)
C40 0.0303(16) 0.0304(16) 0.0281(16) 0.0025(12) 0.0105(13) 0.0025(12)
O2 0.102(2) 0.100(2) 0.0442(16) 0.0241(15) 0.0453(17) 0.051(2)
C33 0.0261(15) 0.0351(16) 0.0272(15) 0.0029(12) 0.0095(13) 0.0029(12)
C7 0.0276(16) 0.0288(15) 0.0305(16) 0.0017(12) 0.0127(13) 0.0018(12)
C4 0.0343(18) 0.0344(17) 0.047(2) 0.0020(14) 0.0125(16) -0.0015(13)
C5 0.0292(17) 0.0316(16) 0.0386(18) 0.0009(13) 0.0113(14) -0.0023(13)
C36 0.0386(19) 0.0345(17) 0.0333(18) 0.0024(13) 0.0052(15) 0.0075(14)
C34 0.0364(18) 0.0413(17) 0.0291(17) 0.0014(14) 0.0131(14) 0.0061(14)
C27 0.0352(18) 0.0360(18) 0.0379(19) 0.0083(14) -0.0004(15) -0.0037(14)
C22 0.0319(18) 0.051(2) 0.044(2) -0.0030(16) 0.0100(16) 0.0041(15)
C15 0.0298(18) 0.0455(19) 0.049(2) -0.0009(16) 0.0089(16) -0.0106(14)
C6 0.0310(18) 0.0378(18) 0.050(2) 0.0010(15) 0.0083(16) -0.0032(14)
C39 0.0415(19) 0.0445(19) 0.0359(18) 0.0088(14) 0.0182(16) 0.0150(15)
C26 0.049(2) 0.047(2) 0.039(2) 0.0069(16) 0.0143(17) 0.0098(16)
C37 0.063(2) 0.046(2) 0.0285(18) 0.0081(15) 0.0130(17) 0.0124(17)
C14 0.0259(17) 0.0462(19) 0.0391(19) 0.0008(15) -0.0011(14) -0.0044(14)
C23 0.033(2) 0.068(3) 0.068(3) -0.012(2) 0.0078(19) 0.0185(18)
C41 0.0322(19) 0.060(2) 0.050(2) -0.0002(17) 0.0144(17) 0.0155(16)
C42 0.042(2) 0.0429(19) 0.044(2) 0.0109(15) 0.0214(17) 0.0187(15)
C43 0.054(2) 0.062(2) 0.057(2) 0.000(2) 0.027(2) 0.0074(19)
C16 0.031(2) 0.062(2) 0.074(3) 0.003(2) 0.012(2) -0.0007(17)
C25 0.061(3) 0.056(2) 0.043(2) 0.0133(18) 0.0092(19) 0.010(2)
C38 0.069(3) 0.051(2) 0.037(2) 0.0085(16) 0.0301(19) 0.0182(18)
C1 0.038(2) 0.052(2) 0.079(3) 0.005(2) -0.002(2) -0.0139(17)
C13 0.063(3) 0.045(2) 0.064(3) 0.0169(18) 0.028(2) 0.0054(18)
C47 0.059(3) 0.057(2) 0.067(3) 0.016(2) 0.034(2) 0.0199(19)
C44 0.080(3) 0.063(3) 0.060(3) -0.011(2) 0.013(3) 0.014(2)
C3 0.050(2) 0.0321(18) 0.068(3) 0.0055(17) 0.018(2) -0.0018(16)
C32 0.068(3) 0.036(2) 0.067(3) -0.0037(18) 0.010(2) 0.0016(18)
C24 0.060(3) 0.048(2) 0.045(2) 0.0021(17) -0.007(2) 0.0144(19)
C20 0.048(2) 0.094(3) 0.065(3) 0.003(2) 0.025(2) -0.010(2)
C45 0.101(4) 0.078(3) 0.050(3) 0.008(2) 0.032(3) 0.050(3)
C46 0.089(4) 0.088(3) 0.064(3) 0.024(3) 0.051(3) 0.044(3)
C28 0.065(3) 0.069(3) 0.084(3) 0.033(2) 0.030(3) -0.002(2)
C2 0.047(2) 0.039(2) 0.093(3) 0.003(2) 0.005(2) -0.0164(17)
C48 0.113(4) 0.128(5) 0.072(3) 0.030(3) 0.070(3) 0.058(4)
C17 0.041(3) 0.079(3) 0.121(5) 0.009(3) 0.026(3) 0.005(2)
C30 0.073(4) 0.057(3) 0.126(5) 0.037(3) -0.019(3) -0.021(3)
C31 0.087(4) 0.035(2) 0.113(5) -0.004(3) -0.008(3) 0.001(2)
C29 0.076(4) 0.095(4) 0.123(5) 0.059(4) 0.022(4) -0.021(3)
C18 0.063(4) 0.093(4) 0.139(6) -0.014(4) 0.061(4) -0.007(3)
C19 0.084(4) 0.120(5) 0.083(4) -0.012(3) 0.051(3) -0.029(3)

loop_
_atom_type_symbol
_atom_type_description
_atom_type_scat_dispersion_real
_atom_type_scat_dispersion_imag
_atom_type_scat_source
C C 0.0033 0.0016 'International Tables Vol C Tables 4.2.6.8 and 6.1.1.4'
H H 0.0000 0.0000 'International Tables Vol C Tables 4.2.6.8 and 6.1.1.4'
N N 0.0061 0.0033 'International Tables Vol C Tables 4.2.6.8 and 6.1.1.4'
O O 0.0106 0.0060 'International Tables Vol C Tables 4.2.6.8 and 6.1.1.4'
I I -0.4742 1.8119 'International Tables Vol C Tables 4.2.6.8 and 6.1.1.4'

loop_
_geom_angle_atom_site_label_1
_geom_angle_atom_site_label_2
_geom_angle_atom_site_label_3
_geom_angle
C34 N2 C35 108.2(2)
C34 N2 C41 126.2(3)
C35 N2 C41 125.2(3)
C6 N1 C12 108.8(2)
C6 N1 C14 122.8(3)
C12 N1 C14 128.1(3)
C3 O1 C13 117.7(3)
C26 C21 C22 118.8(3)
C26 C21 C8 120.0(3)
C22 C21 C8 121.0(3)
C12 C11 C10 117.3(3)
C12 C11 C33 122.8(3)
C10 C11 C33 119.9(3)
C9 C8 C7 117.1(3)
C9 C8 C21 124.0(3)
C7 C8 C21 118.9(3)
C8 C9 C10 122.6(3)
C8 C9 I1 118.2(2)
C10 C9 I1 119.1(2)
C11 C10 C9 120.5(3)
C11 C10 C27 117.9(3)
C9 C10 C27 121.6(3)
N1 C12 C11 129.7(3)
N1 C12 C7 108.5(3)
C11 C12 C7 121.8(3)
N2 C35 C36 131.0(3)
N2 C35 C40 107.6(3)
C36 C35 C40 121.4(3)
C39 C40 C35 119.6(3)
C39 C40 C33 133.3(3)
C35 C40 C33 107.1(3)
C38 O2 C48 117.3(3)
C34 C33 C40 106.5(3)
C34 C33 C11 126.4(3)
C40 C33 C11 127.1(3)
C8 C7 C12 120.7(3)
C8 C7 C5 132.2(3)
C12 C7 C5 107.1(3)
C3 C4 C5 118.3(3)
C3 C4 H4 120.8
C5 C4 H4 120.8
C4 C5 C6 119.7(3)
C4 C5 C7 134.4(3)
C6 C5 C7 106.0(3)
C37 C36 C35 117.6(3)
C37 C36 H36 121.2
C35 C36 H36 121.2
C33 C34 N2 110.6(3)
C33 C34 H34 124.7
N2 C34 H34 124.7
C28 C27 C32 119.1(4)
C28 C27 C10 119.8(4)
C32 C27 C10 121.0(3)
C21 C22 C23 119.6(4)
C21 C22 H22 120.2
C23 C22 H22 120.2
C20 C15 C16 119.2(4)
C20 C15 C14 123.0(3)
C16 C15 C14 117.8(3)
N1 C6 C1 129.4(3)
N1 C6 C5 109.6(3)
C1 C6 C5 121.0(3)
C38 C39 C40 118.1(3)
C38 C39 H39 120.9
C40 C39 H39 120.9
C25 C26 C21 120.9(4)
C25 C26 H26 119.6
C21 C26 H26 119.6
C36 C37 C38 122.0(3)
C36 C37 H37 119.0
C38 C37 H37 119.0
N1 C14 C15 114.3(3)
N1 C14 H14A 108.7
C15 C14 H14A 108.7
N1 C14 H14B 108.7
C15 C14 H14B 108.7
H14A C14 H14B 107.6
C24 C23 C22 120.7(4)
C24 C23 H23 119.7
C22 C23 H23 119.7
N2 C41 C42 112.6(3)
N2 C41 H41A 109.1
C42 C41 H41A 109.1
N2 C41 H41B 109.1
C42 C41 H41B 109.1
H41A C41 H41B 107.8
C43 C42 C47 118.7(4)
C43 C42 C41 121.0(3)
C47 C42 C41 120.2(4)
C42 C43 C44 120.1(4)
C42 C43 H43 119.9
C44 C43 H43 119.9
C17 C16 C15 120.4(5)
C17 C16 H16 119.8
C15 C16 H16 119.8
C24 C25 C26 120.5(4)
C24 C25 H25 119.8
C26 C25 H25 119.8
C39 C38 O2 124.0(3)
C39 C38 C37 121.3(3)
O2 C38 C37 114.8(3)
C2 C1 C6 118.5(4)
C2 C1 H1 120.7
C6 C1 H1 120.7
O1 C13 H13A 109.5
O1 C13 H13B 109.5
H13A C13 H13B 109.5
O1 C13 H13C 109.5
H13A C13 H13C 109.5
H13B C13 H13C 109.5
C42 C47 C46 120.1(4)
C42 C47 H47 120.0
C46 C47 H47 120.0
C45 C44 C43 120.4(5)
C45 C44 H44 119.8
C43 C44 H44 119.8
C4 C3 O1 123.7(3)
C4 C3 C2 121.4(3)
O1 C3 C2 114.8(3)
C27 C32 C31 120.2(5)
C27 C32 H32 119.9
C31 C32 H32 119.9
C25 C24 C23 119.5(4)
C25 C24 H24 120.2
C23 C24 H24 120.2
C15 C20 C19 119.8(5)
C15 C20 H20 120.1
C19 C20 H20 120.1
C46 C45 C44 120.0(4)
C46 C45 H45 120.0
C44 C45 H45 120.0
C45 C46 C47 120.8(4)
C45 C46 H46 119.6
C47 C46 H46 119.6
C27 C28 C29 120.0(5)
C27 C28 H28 120.0
C29 C28 H28 120.0
C1 C2 C3 121.1(3)
C1 C2 H2 119.5
C3 C2 H2 119.5
O2 C48 H48A 109.5
O2 C48 H48B 109.5
H48A C48 H48B 109.5
O2 C48 H48C 109.5
H48A C48 H48C 109.5
H48B C48 H48C 109.5
C18 C17 C16 119.7(5)
C18 C17 H17 120.1
C16 C17 H17 120.1
C31 C30 C29 120.7(5)
C31 C30 H30 119.6
C29 C30 H30 119.6
C30 C31 C32 120.2(6)
C30 C31 H31 119.9
C32 C31 H31 119.9
C30 C29 C28 119.7(6)
C30 C29 H29 120.2
C28 C29 H29 120.2
C17 C18 C19 121.6(5)
C17 C18 H18 119.2
C19 C18 H18 119.2
C18 C19 C20 119.3(5)
C18 C19 H19 120.3
C20 C19 H19 120.3

loop_
_geom_bond_atom_site_label_1
_geom_bond_atom_site_label_2
_geom_bond_distance
I1 C9 2.112(3)
N2 C34 1.368(4)
N2 C35 1.383(4)
N2 C41 1.462(4)
N1 C6 1.385(4)
N1 C12 1.389(4)
N1 C14 1.458(4)
O1 C3 1.379(4)
O1 C13 1.402(5)
C21 C26 1.382(5)
C21 C22 1.382(5)
C21 C8 1.490(4)
C11 C12 1.399(4)
C11 C10 1.398(4)
C11 C33 1.486(4)
C8 C9 1.393(4)
C8 C7 1.399(4)
C9 C10 1.407(4)
C10 C27 1.500(4)
C12 C7 1.415(4)
C35 C36 1.390(4)
C35 C40 1.408(4)
C40 C39 1.399(4)
C40 C33 1.429(4)
O2 C38 1.380(4)
O2 C48 1.397(5)
C33 C34 1.365(4)
C7 C5 1.453(4)
C4 C3 1.378(5)
C4 C5 1.397(4)
C4 H4 0.9300
C5 C6 1.408(4)
C36 C37 1.366(5)
C36 H36 0.9300
C34 H34 0.9300
C27 C28 1.371(6)
C27 C32 1.378(5)
C22 C23 1.395(5)
C22 H22 0.9300
C15 C20 1.368(6)
C15 C16 1.388(5)
C15 C14 1.505(5)
C6 C1 1.386(5)
C39 C38 1.377(5)
C39 H39 0.9300
C26 C25 1.377(5)
C26 H26 0.9300
C37 C38 1.387(5)
C37 H37 0.9300
C14 H14A 0.9700
C14 H14B 0.9700
C23 C24 1.371(6)
C23 H23 0.9300
C41 C42 1.503(5)
C41 H41A 0.9700
C41 H41B 0.9700
C42 C43 1.369(5)
C42 C47 1.379(5)
C43 C44 1.392(6)
C43 H43 0.9300
C16 C17 1.379(7)
C16 H16 0.9300
C25 C24 1.363(6)
C25 H25 0.9300
C1 C2 1.368(6)
C1 H1 0.9300
C13 H13A 0.9600
C13 H13B 0.9600
C13 H13C 0.9600
C47 C46 1.386(6)
C47 H47 0.9300
C44 C45 1.355(7)
C44 H44 0.9300
C3 C2 1.388(5)
C32 C31 1.394(6)
C32 H32 0.9300
C24 H24 0.9300
C20 C19 1.397(7)
C20 H20 0.9300
C45 C46 1.345(7)
C45 H45 0.9300
C46 H46 0.9300
C28 C29 1.402(7)
C28 H28 0.9300
C2 H2 0.9300
C48 H48A 0.9600
C48 H48B 0.9600
C48 H48C 0.9600
C17 C18 1.340(8)
C17 H17 0.9300
C30 C31 1.343(9)
C30 C29 1.365(9)
C30 H30 0.9300
C31 H31 0.9300
C29 H29 0.9300
C18 C19 1.367(8)
C18 H18 0.9300
C19 H19 0.9300
